data_7245115
loop_
_publ_author_name
'Shimizu, Yuta'
'Takeda, Takashi'
'Hoshino, Norihisa'
'Akutagawa, Tomoyuki'

_publ_section_title
;
 Tetranitro- and Tetraamino- dibenzo[18]crown-6-ether Derivatives:
 Complexes for Alkali Metal Ions, Redox Potentials, Crystal Structures,
 Molecular Sorption, and Proton Conducting Behaviors.
;
_journal_name_full CrystEngComm
_journal_paper_doi 10.1039/D2CE00582D
_journal_year 2022
_chemical_absolute_configuration 'CHOOSE rm ad rmad syn or unk'
_chemical_formula_moiety 'C40 H88 N8 Na Ne0.5 O46 S6'
_chemical_formula_sum 'C40 H88 N8 Na Ne0.5 O46 S6'
_chemical_formula_weight 1642.60
_space_group_crystal_system orthorhombic
_space_group_IT_number 29
_space_group_name_Hall 'P 2c -2ac'
_space_group_name_H-M_alt 'P c a 21'
_atom_sites_solution_hydrogens geom
_atom_sites_solution_primary direct
_atom_sites_solution_secondary difmap
_audit_update_record
;
2022-04-26 deposited with the CCDC.	2022-06-28 downloaded from the CCDC.
;
_cell_angle_alpha 90.0000
_cell_angle_beta 90.0000
_cell_angle_gamma 90.0000
_cell_formula_units_Z 2
_cell_length_a 34.7439(9)
_cell_length_b 8.1437(2)
_cell_length_c 23.0281(6)
_cell_measurement_reflns_used 35594
_cell_measurement_temperature 296
_cell_measurement_theta_max 68.11
_cell_measurement_theta_min 3.19
_cell_volume 6515.7(3)
_computing_cell_refinement 'RAPID AUTO'
_computing_data_collection 'RAPID AUTO (Rigaku, ????)'
_computing_data_reduction 'RAPID AUTO'
_computing_molecular_graphics 'CrystalStructure 4.3'
_computing_publication_material 'CrystalStructure 4.3 (Rigaku, 2019)'
_computing_structure_refinement 'SHELXL Version 2018/3 (Sheldrick, 2008)'
_computing_structure_solution 'SHELXT Version 2018/2 (Sheldrick, 2014)'
_diffrn_ambient_temperature 296
_diffrn_detector_area_resol_mean 10.000
_diffrn_measured_fraction_theta_full 1.000
_diffrn_measured_fraction_theta_max 1.000
_diffrn_measurement_device_type 'Rigaku R-AXIS RAPID'
_diffrn_measurement_method \w
_diffrn_radiation_type 'Cu K\a'
_diffrn_radiation_wavelength 1.54187
_diffrn_reflns_av_R_equivalents 0.0805
_diffrn_reflns_av_unetI/netI 0.0772
_diffrn_reflns_Laue_measured_fraction_full 1.000
_diffrn_reflns_Laue_measured_fraction_max 1.000
_diffrn_reflns_limit_h_max 41
_diffrn_reflns_limit_h_min -41
_diffrn_reflns_limit_k_max 9
_diffrn_reflns_limit_k_min -9
_diffrn_reflns_limit_l_max 27
_diffrn_reflns_limit_l_min -27
_diffrn_reflns_number 71878
_diffrn_reflns_point_group_measured_fraction_full 0.999
_diffrn_reflns_point_group_measured_fraction_max 0.998
_diffrn_reflns_theta_full 67.687
_diffrn_reflns_theta_max 68.229
_diffrn_reflns_theta_min 3.187
_diffrn_standards_number 0
_exptl_absorpt_coefficient_mu 1.547
_exptl_absorpt_correction_T_max 0.857
_exptl_absorpt_correction_T_min 0.527
_exptl_absorpt_correction_type multi-scan
_exptl_absorpt_process_details 'ABSCOR (Rigaku, 1995)'
_exptl_crystal_colour colorless
_exptl_crystal_density_diffrn 0.837
_exptl_crystal_density_method 'not measured'
_exptl_crystal_description needle
_exptl_crystal_F_000 1728.00
_exptl_crystal_size_max 0.100
_exptl_crystal_size_mid 0.100
_exptl_crystal_size_min 0.100
_refine_diff_density_max 0.66
_refine_diff_density_min -0.44
_refine_ls_abs_structure_details
;
 Flack x determined using 2447 quotients [(I+)-(I-)]/[(I+)+(I-)]
 (Parsons, Flack and Wagner, Acta Cryst. B69 (2013) 249-259).
;
_refine_ls_abs_structure_Flack 0.065(16)
_refine_ls_extinction_method none
_refine_ls_goodness_of_fit_ref 1.047
_refine_ls_hydrogen_treatment constr
_refine_ls_number_parameters 910
_refine_ls_number_reflns 11887
_refine_ls_number_restraints 1
_refine_ls_R_factor_all 0.1296
_refine_ls_R_factor_gt 0.0861
_refine_ls_shift/su_max 0.547
_refine_ls_structure_factor_coef Fsqd
_refine_ls_weighting_details 'w = 1/[\s^2^(Fo^2^)+(0.1512P)^2^+2.2430P] where P=(Fo^2^+2Fc^2^)/3'
_refine_ls_weighting_scheme calc
_refine_ls_wR_factor_gt 0.2255
_refine_ls_wR_factor_ref 0.2615
_reflns_Friedel_coverage 0.943
_reflns_Friedel_fraction_full 0.998
_reflns_Friedel_fraction_max 0.996
_reflns_number_gt 7407
_reflns_number_total 11887
_reflns_threshold_expression F^2^>2.0\s(F^2^)
_cod_data_source_file d2ce00582d2.cif
_cod_data_source_block 210616
_cod_database_code 7245115

loop_
_space_group_symop_id
_space_group_symop_operation_xyz
1 +X,+Y,+Z
2 -X,-Y,1/2+Z
3 1/2-X,+Y,1/2+Z
4 1/2+X,-Y,+Z

loop_
_atom_site_label
_atom_site_type_symbol
_atom_site_fract_x
_atom_site_fract_y
_atom_site_fract_z
_atom_site_U_iso_or_equiv
_atom_site_adp_type
_atom_site_occupancy
_atom_site_site_symmetry_order
_atom_site_calc_flag
_atom_site_refinement_flags_posn
_atom_site_refinement_flags_adp
_atom_site_refinement_flags_occupancy
_atom_site_disorder_assembly
_atom_site_disorder_group
S1 S 0.58814(9) 0.2983(4) 0.85504(15) 0.0491(8) Uani 1 1 d . . . . .
S2 S 0.35158(9) 1.2765(4) 0.44727(15) 0.0501(8) Uani 1 1 d . . . . .
S3 S 0.46841(13) 0.2133(5) 0.61728(17) 0.0661(10) Uani 1 1 d . . . . .
S4 S 0.69511(14) 1.2135(5) 0.68614(17) 0.0684(11) Uani 1 1 d . . . . .
S5 S 0.37476(12) -0.2126(6) 0.58667(18) 0.0741(12) Uani 1 1 d . . . . .
S6 S 0.61191(13) 0.8230(6) 0.71333(18) 0.0783(13) Uani 1 1 d . . . . .
Na39 Na 0.6309(5) 1.3687(17) 0.3932(9) 0.105(5) Uani 0.5 1 d . . P . .
O7 O 0.6317(2) 0.8631(7) 0.3950(4) 0.0304(14) Uani 1 1 d . . . . .
O8 O 0.5666(2) 1.3417(10) 0.4519(4) 0.046(2) Uani 1 1 d . . . . .
O9 O 0.6641(2) 0.8882(9) 0.4978(4) 0.0418(19) Uani 1 1 d . . . . .
O10 O 0.5845(2) 0.9105(10) 0.4960(4) 0.0452(19) Uani 1 1 d . . . . .
O11 O 0.7040(2) 1.4051(10) 0.4509(4) 0.045(2) Uani 1 1 d . . . . .
O12 O 0.5977(2) 0.8640(10) 0.2939(4) 0.0426(19) Uani 1 1 d . . . . .
O13 O 0.7061(2) 0.8365(10) 0.3960(4) 0.044(2) Uani 1 1 d . . . . .
O14 O 0.5553(2) 0.8315(10) 0.3979(4) 0.046(2) Uani 1 1 d . . . . .
O15 O 0.6357(2) 1.3903(10) 0.5155(4) 0.047(2) Uani 1 1 d . . . . .
O16 O 0.6273(2) 1.3690(10) 0.2784(4) 0.0400(19) Uani 1 1 d . . . . .
O17 O 0.6973(2) 1.3474(10) 0.3407(4) 0.043(2) Uani 1 1 d . . . . .
O18 O 0.6770(2) 0.8910(10) 0.2957(3) 0.0404(19) Uani 1 1 d . . . . .
O19 O 0.6946(3) 1.3523(10) 0.7257(4) 0.064(3) Uani 1 1 d . . . . .
O20 O 0.5590(2) 1.3830(10) 0.3407(4) 0.045(2) Uani 1 1 d . . . . .
O21 O 0.3874(2) 1.3032(11) 0.4799(4) 0.053(2) Uani 1 1 d . . . . .
O22 O 0.5965(2) 0.1929(10) 0.9059(4) 0.050(2) Uani 1 1 d . . . . .
O23 O 0.3612(2) 1.1772(9) 0.3947(4) 0.049(2) Uani 1 1 d . . . . .
O24 O 0.5716(2) 0.4546(11) 0.8741(4) 0.056(2) Uani 1 1 d . . . . .
O25 O 0.3346(2) 1.4318(10) 0.4294(4) 0.052(2) Uani 1 1 d . . . . .
O26 O 0.6236(2) 0.3234(11) 0.8212(4) 0.053(2) Uani 1 1 d . . . . .
O27 O 0.5601(2) 0.2069(11) 0.8187(4) 0.056(2) Uani 1 1 d . . . . .
O28 O 0.7025(3) 1.0618(10) 0.7167(4) 0.060(2) Uani 1 1 d . . . . .
O29 O 0.6320(3) 0.7293(18) 0.6703(5) 0.089(4) Uani 1 1 d . . . . .
O31 O 0.6321(3) 1.5973(14) 0.3929(5) 0.075(3) Uani 1 1 d . . . . .
O32 O 0.4627(3) 0.0636(12) 0.5839(5) 0.078(3) Uani 1 1 d . . . . .
O34 O 0.5375(5) 0.3720(19) 0.7267(7) 0.138(6) Uani 1 1 d . . . . .
O35 O 0.3238(3) 1.1803(11) 0.4815(4) 0.059(2) Uani 1 1 d . . . . .
O36 O 0.6352(3) 0.8432(13) 0.7664(4) 0.064(3) Uani 1 1 d . . . . .
O38 O 0.3977(3) -0.1731(13) 0.5364(5) 0.068(3) Uani 1 1 d . . . . .
O46 O 0.7149(9) 0.503(6) 0.1138(17) 0.44(3) Uani 1 1 d . . . . .
O49 O 0.7231(4) 1.0331(19) 0.1031(10) 0.151(7) Uani 1 1 d . . . . .
O63 O 0.3388(4) -0.287(2) 0.5674(7) 0.120(5) Uani 1 1 d . . . . .
O64 O 0.6556(5) 1.2049(15) 0.6588(6) 0.113(5) Uani 1 1 d . . . . .
O71 O 0.4717(4) 0.3525(12) 0.5804(5) 0.089(4) Uani 1 1 d . . . . .
O74 O 0.5741(3) 0.751(2) 0.7297(6) 0.112(5) Uani 1 1 d . . . . .
O83 O 0.6016(4) 0.9864(18) 0.6900(6) 0.124(5) Uani 1 1 d . . . . .
O88 O 0.3607(6) -0.066(3) 0.6160(7) 0.173(9) Uani 1 1 d . . . . .
O92 O 0.7176(6) 1.2369(19) 0.6375(6) 0.142(7) Uani 1 1 d . . . . .
O93 O 0.4358(6) 0.243(2) 0.6543(7) 0.152(7) Uani 1 1 d . . . . .
O94 O 0.5962(6) 0.431(3) 0.6705(10) 0.181(8) Uani 1 1 d . . . . .
O95 O 0.3967(3) -0.312(3) 0.6246(7) 0.159(9) Uani 1 1 d . . . . .
O96 O 0.3715(6) 0.277(5) 0.6072(11) 0.250(15) Uani 1 1 d . . . . .
O97 O 0.4986(6) 0.192(2) 0.6584(8) 0.157(8) Uani 1 1 d . . . . .
O99 O 0.5046(3) 0.8593(13) 0.6917(4) 0.068(3) Uani 1 1 d . . . . .
O100 O 0.6296(3) 1.1285(13) 0.3946(5) 0.072(3) Uani 1 1 d . . . . .
O101 O 0.7495(4) 0.7280(16) 0.0994(5) 0.088(4) Uani 1 1 d . . . . .
N30 N 0.4744(3) 0.6855(14) 0.6030(5) 0.058(3) Uani 1 1 d . . . . .
N33 N 0.8317(3) 1.1534(14) 0.4570(5) 0.052(3) Uani 1 1 d . . . . .
N37 N 0.8238(3) 1.0804(14) 0.3334(5) 0.050(3) Uani 1 1 d . . . . .
N40 N 0.7905(3) 0.6721(13) 0.1982(4) 0.052(3) Uani 1 1 d . . . . .
N41 N 0.4415(3) 1.0718(13) 0.4657(4) 0.048(3) Uani 1 1 d . . . . .
N42 N 0.4319(3) 1.1312(13) 0.3419(5) 0.051(3) Uani 1 1 d . . . . .
N43 N 0.4431(3) 0.5739(13) 0.4907(5) 0.051(3) Uani 1 1 d . . . . .
N44 N 0.8213(3) 0.5887(13) 0.3103(5) 0.047(3) Uani 1 1 d . . . . .
C45 C 0.5340(3) 0.7859(14) 0.4443(5) 0.040(3) Uani 1 1 d . . . . .
C47 C 0.7122(3) 0.8205(14) 0.2952(5) 0.037(3) Uani 1 1 d . . . . .
C48 C 0.7637(4) 0.7096(14) 0.3548(6) 0.043(3) Uani 1 1 d . . . . .
H48 H 0.773918 0.686941 0.391234 0.052 Uiso 1 1 calc R U . . .
C50 C 0.7927(3) 1.1634(15) 0.3677(6) 0.043(3) Uani 1 1 d . . . . .
C51 C 0.5047(4) 1.2028(14) 0.4582(6) 0.045(3) Uani 1 1 d . . . . .
H51 H 0.507862 1.183545 0.497686 0.054 Uiso 1 1 calc R U . . .
C52 C 0.5502(3) 0.8323(13) 0.4987(5) 0.038(3) Uani 1 1 d . . . . .
C53 C 0.7837(3) 0.6684(14) 0.3041(5) 0.041(3) Uani 1 1 d . . . . .
C54 C 0.6674(3) 1.4935(14) 0.5333(6) 0.043(3) Uani 1 1 d . . . . .
H54A H 0.667464 1.506205 0.575201 0.052 Uiso 1 1 calc R U . . .
H54B H 0.665161 1.601368 0.515762 0.052 Uiso 1 1 calc R U . . .
C55 C 0.5585(3) 0.9182(16) 0.3004(6) 0.048(3) Uani 1 1 d . . . . .
H55A H 0.545745 0.916405 0.262965 0.057 Uiso 1 1 calc R U . . .
H55B H 0.558191 1.030126 0.314768 0.057 Uiso 1 1 calc R U . . .
C56 C 0.7246(3) 0.8414(15) 0.4516(5) 0.045(3) Uani 1 1 d . . . . .
H56A H 0.750661 0.882243 0.447760 0.053 Uiso 1 1 calc R U . . .
H56B H 0.725541 0.732251 0.468386 0.053 Uiso 1 1 calc R U . . .
C57 C 0.5581(3) 1.3873(16) 0.2783(5) 0.043(3) Uani 1 1 d . . . . .
H57A H 0.536565 1.453001 0.265054 0.052 Uiso 1 1 calc R U . . .
H57B H 0.555303 1.277117 0.262930 0.052 Uiso 1 1 calc R U . . .
C58 C 0.5303(3) 0.7943(14) 0.5496(6) 0.045(3) Uani 1 1 d . . . . .
H58 H 0.541038 0.820789 0.585386 0.054 Uiso 1 1 calc R U . . .
C59 C 0.7593(3) 1.2077(14) 0.3368(6) 0.044(3) Uani 1 1 d . . . . .
H59 H 0.756831 1.182318 0.297630 0.053 Uiso 1 1 calc R U . . .
C60 C 0.6437(3) 0.9982(15) 0.5374(6) 0.045(3) Uani 1 1 d . . . . .
H60A H 0.640494 1.105379 0.519644 0.055 Uiso 1 1 calc R U . . .
H60B H 0.658133 1.011403 0.573126 0.055 Uiso 1 1 calc R U . . .
C61 C 0.6565(3) 0.8992(14) 0.2420(5) 0.041(3) Uani 1 1 d . . . . .
H61A H 0.654148 0.790533 0.225120 0.049 Uiso 1 1 calc R U . . .
H61B H 0.670042 0.969222 0.214714 0.049 Uiso 1 1 calc R U . . .
C62 C 0.5289(4) 1.3075(14) 0.3679(6) 0.042(3) Uani 1 1 d . . . . .
C65 C 0.7691(3) 0.7078(16) 0.2515(6) 0.045(3) Uani 1 1 d . . . . .
C66 C 0.6001(3) 1.4732(16) 0.5283(6) 0.048(3) Uani 1 1 d . . . . .
H66A H 0.598091 1.572858 0.505422 0.058 Uiso 1 1 calc R U . . .
H66B H 0.599223 1.502837 0.569075 0.058 Uiso 1 1 calc R U . . .
C67 C 0.5335(3) 1.2829(14) 0.4279(5) 0.039(3) Uani 1 1 d . . . . .
C68 C 0.7680(4) 1.2769(15) 0.4541(6) 0.047(3) Uani 1 1 d . . . . .
H68 H 0.770663 1.296077 0.493730 0.057 Uiso 1 1 calc R U . . .
C69 C 0.5949(3) 1.4606(14) 0.2581(5) 0.041(3) Uani 1 1 d . . . . .
H69A H 0.595158 1.463435 0.216032 0.049 Uiso 1 1 calc R U . . .
H69B H 0.596736 1.572630 0.272128 0.049 Uiso 1 1 calc R U . . .
C70 C 0.7969(4) 1.2010(15) 0.4243(6) 0.046(3) Uani 1 1 d . . . . .
C72 C 0.6957(4) 1.3351(16) 0.2783(5) 0.045(3) Uani 1 1 d . . . . .
H72A H 0.691840 1.221898 0.266612 0.054 Uiso 1 1 calc R U . . .
H72B H 0.719527 1.374302 0.261237 0.054 Uiso 1 1 calc R U . . .
C73 C 0.4804(3) 0.6658(15) 0.4948(5) 0.043(3) Uani 1 1 d . . . . .
C75 C 0.6053(3) 0.9235(15) 0.5498(5) 0.042(3) Uani 1 1 d . . . . .
H75A H 0.608614 0.815636 0.566906 0.051 Uiso 1 1 calc R U . . .
H75B H 0.591201 0.991700 0.576929 0.051 Uiso 1 1 calc R U . . .
C76 C 0.7018(3) 0.9518(15) 0.4889(5) 0.043(3) Uani 1 1 d . . . . .
H76A H 0.714615 0.964477 0.526103 0.051 Uiso 1 1 calc R U . . .
H76B H 0.700091 1.059212 0.470912 0.051 Uiso 1 1 calc R U . . .
C77 C 0.6627(3) 1.4389(16) 0.2587(6) 0.044(3) Uani 1 1 d . . . . .
H77A H 0.665410 1.549050 0.274160 0.053 Uiso 1 1 calc R U . . .
H77B H 0.662580 1.445866 0.216662 0.053 Uiso 1 1 calc R U . . .
C78 C 0.4714(3) 1.1507(14) 0.4315(5) 0.039(3) Uani 1 1 d . . . . .
C79 C 0.6171(3) 0.9691(14) 0.2551(5) 0.040(3) Uani 1 1 d . . . . .
H79A H 0.619735 1.077278 0.272300 0.049 Uiso 1 1 calc R U . . .
H79B H 0.602484 0.979671 0.219470 0.049 Uiso 1 1 calc R U . . .
C80 C 0.7036(3) 1.4111(16) 0.5136(5) 0.044(3) Uani 1 1 d . . . . .
H80A H 0.725786 1.471646 0.527538 0.053 Uiso 1 1 calc R U . . .
H80B H 0.704806 1.300627 0.529278 0.053 Uiso 1 1 calc R U . . .
C81 C 0.4949(4) 0.7179(15) 0.5475(6) 0.048(3) Uani 1 1 d . . . . .
C82 C 0.4664(3) 1.1803(14) 0.3745(6) 0.044(3) Uani 1 1 d . . . . .
C84 C 0.5679(4) 1.3610(16) 0.5142(6) 0.047(3) Uani 1 1 d . . . . .
H84A H 0.571819 1.255348 0.532656 0.057 Uiso 1 1 calc R U . . .
H84B H 0.543778 1.406572 0.528105 0.057 Uiso 1 1 calc R U . . .
C85 C 0.5377(3) 0.8097(15) 0.3416(5) 0.042(3) Uani 1 1 d . . . . .
H85A H 0.510700 0.839145 0.343008 0.051 Uiso 1 1 calc R U . . .
H85B H 0.539813 0.696055 0.329342 0.051 Uiso 1 1 calc R U . . .
C86 C 0.7276(3) 0.7864(15) 0.3489(6) 0.043(3) Uani 1 1 d . . . . .
C87 C 0.4956(3) 1.2558(15) 0.3398(6) 0.046(3) Uani 1 1 d . . . . .
H87 H 0.492519 1.269621 0.299963 0.055 Uiso 1 1 calc R U . . .
C89 C 0.4999(3) 0.6981(13) 0.4428(6) 0.040(3) Uani 1 1 d . . . . .
H89 H 0.490114 0.660742 0.407636 0.048 Uiso 1 1 calc R U . . .
C90 C 0.7328(4) 0.7838(16) 0.2456(6) 0.048(3) Uani 1 1 d . . . . .
H90 H 0.723040 0.808641 0.209070 0.058 Uiso 1 1 calc R U . . .
C91 C 0.7338(3) 1.3267(15) 0.4250(6) 0.043(3) Uani 1 1 d . . . . .
C98 C 0.7298(4) 1.2906(15) 0.3661(6) 0.046(3) Uani 1 1 d . . . . .

loop_
_atom_site_aniso_label
_atom_site_aniso_U_11
_atom_site_aniso_U_22
_atom_site_aniso_U_33
_atom_site_aniso_U_23
_atom_site_aniso_U_13
_atom_site_aniso_U_12
S1 0.0391(17) 0.0538(19) 0.0544(19) 0.0017(16) 0.0015(14) -0.0015(14)
S2 0.0435(17) 0.0553(19) 0.0515(19) -0.0032(16) -0.0026(15) 0.0029(15)
S3 0.080(3) 0.065(2) 0.054(2) 0.0048(19) -0.002(2) 0.010(2)
S4 0.101(3) 0.055(2) 0.049(2) 0.0000(17) 0.010(2) 0.009(2)
S5 0.062(2) 0.106(3) 0.055(2) 0.009(2) 0.0078(19) 0.022(2)
S6 0.059(2) 0.121(4) 0.055(2) 0.006(2) 0.0009(19) 0.027(2)
Na39 0.100(10) 0.090(9) 0.124(12) 0.011(10) 0.028(9) 0.012(9)
O7 0.030(3) 0.026(3) 0.034(4) 0.000(3) -0.008(3) 0.000(3)
O8 0.039(4) 0.053(5) 0.046(5) -0.004(4) -0.004(4) -0.007(4)
O9 0.040(4) 0.042(4) 0.043(4) -0.007(4) 0.001(4) -0.004(4)
O10 0.042(4) 0.052(5) 0.042(5) -0.003(4) 0.002(4) -0.009(4)
O11 0.035(4) 0.053(5) 0.047(5) 0.001(4) 0.004(4) 0.006(4)
O12 0.035(4) 0.043(4) 0.050(5) -0.001(4) 0.004(4) 0.002(4)
O13 0.034(4) 0.055(5) 0.044(5) 0.000(4) -0.007(4) 0.004(4)
O14 0.043(5) 0.056(5) 0.040(5) 0.005(4) 0.009(4) 0.002(4)
O15 0.029(4) 0.053(5) 0.061(6) -0.007(4) -0.001(4) -0.001(4)
O16 0.033(4) 0.038(4) 0.048(5) 0.005(4) 0.001(4) 0.001(3)
O17 0.035(4) 0.052(5) 0.043(5) 0.001(4) -0.001(4) 0.012(4)
O18 0.034(4) 0.048(5) 0.039(4) -0.001(4) -0.003(3) 0.006(4)
O19 0.093(8) 0.042(5) 0.057(6) -0.005(4) -0.007(5) 0.004(5)
O20 0.038(5) 0.047(5) 0.049(5) 0.001(4) -0.004(4) -0.005(4)
O21 0.039(5) 0.057(5) 0.063(6) -0.006(5) -0.013(4) 0.003(4)
O22 0.042(5) 0.051(5) 0.057(6) 0.013(4) -0.005(4) 0.003(4)
O23 0.040(5) 0.050(5) 0.057(5) -0.009(5) -0.010(4) -0.005(4)
O24 0.045(5) 0.058(5) 0.064(6) -0.006(5) 0.002(4) 0.009(4)
O25 0.049(5) 0.052(5) 0.056(5) -0.006(4) 0.000(4) 0.008(4)
O26 0.042(5) 0.062(6) 0.054(5) 0.012(4) 0.017(4) 0.001(4)
O27 0.043(5) 0.063(6) 0.061(6) -0.008(5) -0.007(4) -0.011(4)
O28 0.078(7) 0.036(5) 0.068(6) 0.004(4) 0.007(5) 0.004(5)
O29 0.081(8) 0.136(11) 0.051(7) -0.007(7) -0.004(6) 0.034(7)
O31 0.051(5) 0.113(8) 0.060(6) -0.026(7) -0.008(5) 0.012(6)
O32 0.110(9) 0.060(6) 0.064(6) 0.000(5) -0.009(6) 0.007(6)
O34 0.179(16) 0.122(12) 0.112(12) -0.001(10) -0.035(11) 0.004(11)
O35 0.049(5) 0.071(6) 0.055(6) 0.012(5) 0.015(5) 0.000(5)
O36 0.052(6) 0.083(7) 0.057(6) 0.005(5) -0.004(5) 0.002(5)
O38 0.055(6) 0.080(7) 0.070(7) 0.001(6) 0.011(5) -0.007(5)
O46 0.22(3) 0.66(7) 0.42(5) -0.40(5) 0.17(3) -0.21(4)
O49 0.070(8) 0.116(12) 0.27(2) -0.025(13) -0.020(11) 0.011(8)
O63 0.053(7) 0.194(15) 0.113(11) 0.058(11) -0.003(8) -0.017(9)
O64 0.155(13) 0.081(8) 0.104(10) -0.019(7) -0.081(10) 0.010(9)
O71 0.142(11) 0.056(7) 0.070(7) 0.013(6) 0.016(8) -0.007(7)
O74 0.056(7) 0.196(14) 0.084(8) -0.041(9) -0.024(7) -0.009(8)
O83 0.139(11) 0.125(11) 0.108(10) 0.042(9) -0.012(9) 0.082(10)
O88 0.186(17) 0.23(2) 0.102(12) -0.101(14) 0.008(12) 0.051(16)
O92 0.217(19) 0.126(12) 0.081(9) 0.034(9) 0.067(11) 0.021(12)
O93 0.195(19) 0.155(14) 0.104(11) 0.009(11) 0.093(13) 0.015(13)
O94 0.177(17) 0.185(19) 0.18(2) -0.028(16) -0.010(16) 0.032(15)
O95 0.052(7) 0.31(2) 0.120(12) 0.127(14) 0.021(8) 0.055(10)
O96 0.120(17) 0.45(4) 0.18(2) 0.10(2) 0.052(16) 0.03(2)
O97 0.182(17) 0.128(13) 0.160(15) -0.050(11) -0.115(14) 0.031(12)
O99 0.050(5) 0.088(7) 0.065(6) 0.000(6) -0.005(5) -0.004(5)
O100 0.060(6) 0.100(7) 0.056(6) -0.005(6) 0.012(5) -0.012(6)
O101 0.087(8) 0.120(10) 0.058(7) -0.004(6) 0.008(6) 0.016(8)
N30 0.047(7) 0.065(8) 0.061(8) 0.003(6) 0.014(6) -0.007(5)
N33 0.031(5) 0.074(8) 0.051(6) 0.007(6) -0.008(5) 0.008(5)
N37 0.038(6) 0.057(7) 0.054(7) 0.006(5) 0.007(5) 0.008(5)
N40 0.047(6) 0.066(7) 0.042(6) 0.006(5) 0.006(5) 0.012(5)
N41 0.035(5) 0.057(7) 0.051(6) 0.008(5) 0.005(5) -0.006(5)
N42 0.038(6) 0.059(7) 0.057(7) 0.012(5) -0.014(5) -0.008(5)
N43 0.036(5) 0.056(6) 0.061(7) 0.006(6) -0.002(5) -0.015(5)
N44 0.032(5) 0.049(6) 0.061(7) 0.000(5) -0.002(5) 0.012(5)
C45 0.031(6) 0.043(6) 0.047(7) 0.001(6) 0.001(6) 0.008(5)
C47 0.023(5) 0.044(7) 0.044(7) 0.001(5) -0.001(5) 0.005(5)
C48 0.045(7) 0.041(7) 0.043(7) -0.003(5) -0.005(6) 0.001(5)
C50 0.029(6) 0.045(7) 0.057(8) 0.003(6) 0.002(6) -0.004(5)
C51 0.044(7) 0.044(7) 0.047(7) 0.000(6) 0.000(6) 0.001(6)
C52 0.039(6) 0.031(6) 0.045(7) 0.007(5) -0.003(6) 0.006(5)
C53 0.035(6) 0.042(7) 0.045(7) -0.001(5) -0.003(5) 0.001(5)
C54 0.034(6) 0.036(6) 0.060(8) 0.000(6) 0.005(6) -0.004(5)
C55 0.036(6) 0.057(8) 0.051(8) 0.001(6) -0.009(6) 0.019(6)
C56 0.035(6) 0.051(7) 0.047(7) -0.003(6) -0.003(6) -0.005(5)
C57 0.032(6) 0.053(8) 0.044(7) -0.005(6) 0.000(5) 0.008(5)
C58 0.037(7) 0.044(7) 0.055(8) -0.004(6) 0.001(6) -0.005(6)
C59 0.036(6) 0.043(7) 0.054(8) 0.009(6) -0.003(6) 0.000(5)
C60 0.039(7) 0.047(7) 0.050(7) -0.013(6) 0.005(6) -0.005(6)
C61 0.037(6) 0.033(6) 0.054(7) 0.003(5) -0.007(6) 0.003(5)
C62 0.039(7) 0.038(6) 0.048(7) 0.003(6) 0.000(6) 0.001(5)
C65 0.036(7) 0.049(7) 0.049(7) -0.003(6) 0.000(6) 0.003(6)
C66 0.035(7) 0.051(8) 0.058(8) -0.009(6) -0.003(6) 0.002(6)
C67 0.031(6) 0.045(6) 0.041(6) -0.005(5) -0.007(5) -0.004(5)
C68 0.042(7) 0.054(7) 0.046(7) -0.001(6) -0.002(6) -0.007(6)
C69 0.037(6) 0.035(6) 0.052(7) 0.008(5) 0.003(5) -0.003(5)
C70 0.047(7) 0.044(7) 0.046(7) 0.004(6) -0.003(6) 0.001(6)
C72 0.037(6) 0.058(8) 0.041(7) -0.003(6) -0.003(5) 0.016(6)
C73 0.040(7) 0.047(7) 0.043(7) 0.007(6) 0.002(6) -0.001(5)
C75 0.046(7) 0.041(7) 0.040(6) 0.003(5) 0.000(5) 0.003(6)
C76 0.026(5) 0.052(7) 0.050(7) -0.012(6) -0.004(5) -0.003(5)
C77 0.030(6) 0.051(7) 0.052(7) 0.010(6) -0.008(5) -0.002(5)
C78 0.039(7) 0.035(6) 0.044(7) 0.002(5) 0.001(5) 0.001(5)
C79 0.045(7) 0.036(6) 0.041(6) 0.002(5) -0.005(5) -0.005(5)
C80 0.037(6) 0.044(7) 0.051(8) -0.003(6) -0.002(6) 0.006(5)
C81 0.038(7) 0.055(8) 0.050(8) 0.005(7) 0.008(6) -0.003(6)
C82 0.033(6) 0.044(7) 0.054(8) -0.003(6) -0.007(6) 0.003(5)
C84 0.042(7) 0.045(7) 0.055(8) -0.009(6) -0.004(6) 0.000(6)
C85 0.037(6) 0.049(7) 0.040(7) -0.001(6) -0.001(5) 0.000(5)
C86 0.035(7) 0.044(7) 0.050(8) 0.000(6) 0.005(6) -0.001(5)
C87 0.032(6) 0.053(7) 0.053(8) 0.000(6) 0.005(6) 0.006(6)
C89 0.030(6) 0.043(6) 0.048(7) 0.003(6) 0.001(5) 0.005(5)
C90 0.055(8) 0.051(7) 0.039(7) 0.002(6) 0.015(6) 0.001(6)
C91 0.036(7) 0.052(7) 0.040(7) 0.003(6) -0.001(5) 0.000(6)
C98 0.036(7) 0.040(7) 0.063(9) -0.001(6) 0.004(6) 0.001(5)

loop_
_atom_type_symbol
_atom_type_description
_atom_type_scat_dispersion_real
_atom_type_scat_dispersion_imag
_atom_type_scat_source
C C 0.0181 0.0091
;
International Tables for Crystallography
(Vol. C, Tables 4.2.6.8 and 6.1.1.4)
;
H H 0.0000 0.0000
;
International Tables for Crystallography
(Vol. C, Table 6.1.1.4)
;
N N 0.0311 0.0180
;
International Tables for Crystallography
(Vol. C, Tables 4.2.6.8 and 6.1.1.4)
;
S S 0.3331 0.5567
;
International Tables for Crystallography
(Vol. C, Tables 4.2.6.8 and 6.1.1.4)
;
Na Na 0.1353 0.1239
;
International Tables for Crystallography
(Vol. C, Tables 4.2.6.8 and 6.1.1.4)
;
Ne Ne 0.1019 0.0833
;
International Tables for Crystallography
(Vol. C, Tables 4.2.6.8 and 6.1.1.4)
;
O O 0.0492 0.0322
;
International Tables for Crystallography
(Vol. C, Tables 4.2.6.8 and 6.1.1.4)
;

loop_
_geom_angle_atom_site_label_1
_geom_angle_atom_site_label_2
_geom_angle_atom_site_label_3
_geom_angle
_geom_angle_site_symmetry_1
_geom_angle_site_symmetry_3
_geom_angle_publ_flag
O24 S1 O26 111.5(6) . . ?
O24 S1 O22 110.1(5) . . ?
O26 S1 O22 109.6(5) . . ?
O24 S1 O27 110.3(5) . . ?
O26 S1 O27 108.7(6) . . ?
O22 S1 O27 106.5(5) . . ?
O25 S2 O21 111.1(5) . . ?
O25 S2 O35 110.4(5) . . ?
O21 S2 O35 111.1(6) . . ?
O25 S2 O23 109.4(5) . . ?
O21 S2 O23 107.8(5) . . ?
O35 S2 O23 107.0(5) . . ?
O71 S3 O97 115.9(10) . . ?
O71 S3 O93 106.4(9) . . ?
O97 S3 O93 102.0(12) . . ?
O71 S3 O32 111.3(7) . . ?
O97 S3 O32 110.4(8) . . ?
O93 S3 O32 110.3(10) . . ?
O92 S4 O28 114.4(8) . . ?
O92 S4 O19 114.1(9) . . ?
O28 S4 O19 111.3(6) . . ?
O92 S4 O64 100.6(11) . . ?
O28 S4 O64 108.9(7) . . ?
O19 S4 O64 106.6(7) . . ?
O95 S5 O38 109.0(7) . . ?
O95 S5 O88 111.2(12) . . ?
O38 S5 O88 112.1(10) . . ?
O95 S5 O63 114.4(11) . . ?
O38 S5 O63 108.8(8) . . ?
O88 S5 O63 101.2(11) . . ?
O29 S6 O36 111.5(6) . . ?
O29 S6 O83 110.2(8) . . ?
O36 S6 O83 109.5(9) . . ?
O29 S6 O74 113.2(9) . . ?
O36 S6 O74 108.6(7) . . ?
O83 S6 O74 103.5(9) . . ?
O31 Na39 O100 179.2(15) . . ?
O31 Na39 O17 92.5(7) . . ?
O100 Na39 O17 87.8(6) . . ?
O31 Na39 O8 96.1(8) . . ?
O100 Na39 O8 83.6(7) . . ?
O17 Na39 O8 170.7(7) . . ?
O31 Na39 O16 89.8(8) . . ?
O100 Na39 O16 90.9(8) . . ?
O17 Na39 O16 65.1(5) . . ?
O8 Na39 O16 118.3(8) . . ?
O31 Na39 O20 88.7(7) . . ?
O100 Na39 O20 91.6(8) . . ?
O17 Na39 O20 126.6(8) . . ?
O8 Na39 O20 57.4(4) . . ?
O16 Na39 O20 61.4(5) . . ?
O31 Na39 O15 86.6(8) . . ?
O100 Na39 O15 92.7(8) . . ?
O17 Na39 O15 114.4(7) . . ?
O8 Na39 O15 62.7(5) . . ?
O16 Na39 O15 176.3(7) . . ?
O20 Na39 O15 119.0(6) . . ?
O31 Na39 O11 83.0(7) . . ?
O100 Na39 O11 96.6(7) . . ?
O17 Na39 O11 56.0(4) . . ?
O8 Na39 O11 121.5(8) . . ?
O16 Na39 O11 120.1(7) . . ?
O20 Na39 O11 171.5(6) . . ?
O15 Na39 O11 58.9(5) . . ?
C67 O8 C84 117.8(10) . . ?
C67 O8 Na39 122.7(8) . . ?
C84 O8 Na39 118.5(8) . . ?
C76 O9 C60 108.3(8) . . ?
C52 O10 C75 116.0(9) . . ?
C91 O11 C80 117.4(9) . . ?
C91 O11 Na39 115.1(8) . . ?
C80 O11 Na39 117.1(7) . . ?
C79 O12 C55 109.5(9) . . ?
C86 O13 C56 117.9(9) . . ?
C45 O14 C85 116.5(9) . . ?
C66 O15 C54 108.9(9) . . ?
C66 O15 Na39 100.6(8) . . ?
C54 O15 Na39 111.4(8) . . ?
C69 O16 C77 111.5(8) . . ?
C69 O16 Na39 111.3(7) . . ?
C77 O16 Na39 106.0(8) . . ?
C98 O17 C72 116.1(9) . . ?
C98 O17 Na39 124.1(9) . . ?
C72 O17 Na39 115.6(8) . . ?
C47 O18 C61 117.6(9) . . ?
C62 O20 C57 117.0(9) . . ?
C62 O20 Na39 118.0(8) . . ?
C57 O20 Na39 117.1(7) . . ?
O14 C45 C89 126.2(11) . . ?
O14 C45 C52 114.0(10) . . ?
C89 C45 C52 119.8(11) . . ?
O18 C47 C86 115.4(10) . . ?
O18 C47 C90 124.7(11) . . ?
C86 C47 C90 119.9(11) . . ?
C53 C48 C86 118.0(12) . . ?
C53 C48 H48 121.0 . . ?
C86 C48 H48 121.0 . . ?
C70 C50 C59 121.2(12) . . ?
C70 C50 N37 122.3(11) . . ?
C59 C50 N37 116.4(11) . . ?
C78 C51 C67 121.9(12) . . ?
C78 C51 H51 119.0 . . ?
C67 C51 H51 119.0 . . ?
O10 C52 C58 125.4(11) . . ?
O10 C52 C45 115.6(11) . . ?
C58 C52 C45 119.0(11) . . ?
C65 C53 C48 120.2(11) . . ?
C65 C53 N44 121.9(11) . . ?
C48 C53 N44 117.9(11) . . ?
O15 C54 C80 107.1(9) . . ?
O15 C54 H54A 110.3 . . ?
C80 C54 H54A 110.3 . . ?
O15 C54 H54B 110.3 . . ?
C80 C54 H54B 110.3 . . ?
H54A C54 H54B 108.6 . . ?
O12 C55 C85 110.2(10) . . ?
O12 C55 H55A 109.6 . . ?
C85 C55 H55A 109.6 . . ?
O12 C55 H55B 109.6 . . ?
C85 C55 H55B 109.6 . . ?
H55A C55 H55B 108.1 . . ?
O13 C56 C76 107.4(10) . . ?
O13 C56 H56A 110.2 . . ?
C76 C56 H56A 110.2 . . ?
O13 C56 H56B 110.2 . . ?
C76 C56 H56B 110.2 . . ?
H56A C56 H56B 108.5 . . ?
O20 C57 C69 107.7(10) . . ?
O20 C57 H57A 110.2 . . ?
C69 C57 H57A 110.2 . . ?
O20 C57 H57B 110.2 . . ?
C69 C57 H57B 110.2 . . ?
H57A C57 H57B 108.5 . . ?
C81 C58 C52 120.7(12) . . ?
C81 C58 H58 119.6 . . ?
C52 C58 H58 119.6 . . ?
C98 C59 C50 119.0(12) . . ?
C98 C59 H59 120.5 . . ?
C50 C59 H59 120.5 . . ?
O9 C60 C75 107.7(9) . . ?
O9 C60 H60A 110.2 . . ?
C75 C60 H60A 110.2 . . ?
O9 C60 H60B 110.2 . . ?
C75 C60 H60B 110.2 . . ?
H60A C60 H60B 108.5 . . ?
O18 C61 C79 107.2(10) . . ?
O18 C61 H61A 110.3 . . ?
C79 C61 H61A 110.3 . . ?
O18 C61 H61B 110.3 . . ?
C79 C61 H61B 110.3 . . ?
H61A C61 H61B 108.5 . . ?
O20 C62 C87 123.9(11) . . ?
O20 C62 C67 115.4(11) . . ?
C87 C62 C67 120.6(12) . . ?
C53 C65 C90 121.8(12) . . ?
C53 C65 N40 120.9(10) . . ?
C90 C65 N40 117.3(11) . . ?
O15 C66 C84 108.3(10) . . ?
O15 C66 H66A 110.0 . . ?
C84 C66 H66A 110.0 . . ?
O15 C66 H66B 110.0 . . ?
C84 C66 H66B 110.0 . . ?
H66A C66 H66B 108.4 . . ?
O8 C67 C51 125.0(11) . . ?
O8 C67 C62 116.3(11) . . ?
C51 C67 C62 118.7(11) . . ?
C70 C68 C91 120.4(12) . . ?
C70 C68 H68 119.8 . . ?
C91 C68 H68 119.8 . . ?
O16 C69 C57 111.5(9) . . ?
O16 C69 H69A 109.3 . . ?
C57 C69 H69A 109.3 . . ?
O16 C69 H69B 109.3 . . ?
C57 C69 H69B 109.3 . . ?
H69A C69 H69B 108.0 . . ?
C50 C70 C68 120.8(13) . . ?
C50 C70 N33 121.5(12) . . ?
C68 C70 N33 117.6(12) . . ?
O17 C72 C77 106.9(10) . . ?
O17 C72 H72A 110.3 . . ?
C77 C72 H72A 110.3 . . ?
O17 C72 H72B 110.3 . . ?
C77 C72 H72B 110.3 . . ?
H72A C72 H72B 108.6 . . ?
C81 C73 C89 121.0(11) . . ?
C81 C73 N43 121.7(11) . . ?
C89 C73 N43 117.3(11) . . ?
O10 C75 C60 108.4(10) . . ?
O10 C75 H75A 110.0 . . ?
C60 C75 H75A 110.0 . . ?
O10 C75 H75B 110.0 . . ?
C60 C75 H75B 110.0 . . ?
H75A C75 H75B 108.4 . . ?
O9 C76 C56 110.8(9) . . ?
O9 C76 H76A 109.5 . . ?
C56 C76 H76A 109.5 . . ?
O9 C76 H76B 109.5 . . ?
C56 C76 H76B 109.5 . . ?
H76A C76 H76B 108.1 . . ?
O16 C77 C72 109.9(10) . . ?
O16 C77 H77A 109.7 . . ?
C72 C77 H77A 109.7 . . ?
O16 C77 H77B 109.7 . . ?
C72 C77 H77B 109.7 . . ?
H77A C77 H77B 108.2 . . ?
C82 C78 C51 119.3(12) . . ?
C82 C78 N41 121.0(11) . . ?
C51 C78 N41 119.6(10) . . ?
O12 C79 C61 109.4(9) . . ?
O12 C79 H79A 109.8 . . ?
C61 C79 H79A 109.8 . . ?
O12 C79 H79B 109.8 . . ?
C61 C79 H79B 109.8 . . ?
H79A C79 H79B 108.3 . . ?
O11 C80 C54 109.0(10) . . ?
O11 C80 H80A 109.9 . . ?
C54 C80 H80A 109.9 . . ?
O11 C80 H80B 109.9 . . ?
C54 C80 H80B 109.9 . . ?
H80A C80 H80B 108.3 . . ?
C58 C81 C73 119.8(12) . . ?
C58 C81 N30 118.4(12) . . ?
C73 C81 N30 121.7(11) . . ?
C78 C82 C87 122.0(12) . . ?
C78 C82 N42 123.7(12) . . ?
C87 C82 N42 114.2(11) . . ?
O8 C84 C66 108.0(11) . . ?
O8 C84 H84A 110.1 . . ?
C66 C84 H84A 110.1 . . ?
O8 C84 H84B 110.1 . . ?
C66 C84 H84B 110.1 . . ?
H84A C84 H84B 108.4 . . ?
O14 C85 C55 107.2(9) . . ?
O14 C85 H85A 110.3 . . ?
C55 C85 H85A 110.3 . . ?
O14 C85 H85B 110.3 . . ?
C55 C85 H85B 110.3 . . ?
H85A C85 H85B 108.5 . . ?
C47 C86 O13 115.9(10) . . ?
C47 C86 C48 121.4(12) . . ?
O13 C86 C48 122.6(11) . . ?
C62 C87 C82 117.3(12) . . ?
C62 C87 H87 121.3 . . ?
C82 C87 H87 121.3 . . ?
C45 C89 C73 119.4(12) . . ?
C45 C89 H89 120.3 . . ?
C73 C89 H89 120.3 . . ?
C47 C90 C65 118.6(12) . . ?
C47 C90 H90 120.7 . . ?
C65 C90 H90 120.7 . . ?
O11 C91 C98 116.6(11) . . ?
O11 C91 C68 124.5(11) . . ?
C98 C91 C68 118.8(12) . . ?
O17 C98 C91 115.6(11) . . ?
O17 C98 C59 124.6(12) . . ?
C91 C98 C59 119.7(12) . . ?

loop_
_geom_bond_atom_site_label_1
_geom_bond_atom_site_label_2
_geom_bond_distance
_geom_bond_site_symmetry_2
_geom_bond_publ_flag
S1 O24 1.465(9) . ?
S1 O26 1.470(9) . ?
S1 O22 1.480(9) . ?
S1 O27 1.485(9) . ?
S2 O25 1.454(9) . ?
S2 O21 1.468(9) . ?
S2 O35 1.472(9) . ?
S2 O23 1.494(9) . ?
S3 O71 1.422(11) . ?
S3 O97 1.424(14) . ?
S3 O93 1.441(15) . ?
S3 O32 1.454(11) . ?
S4 O92 1.378(14) . ?
S4 O28 1.445(9) . ?
S4 O19 1.452(9) . ?
S4 O64 1.513(15) . ?
S5 O95 1.413(13) . ?
S5 O38 1.442(11) . ?
S5 O88 1.453(16) . ?
S5 O63 1.457(14) . ?
S6 O29 1.432(12) . ?
S6 O36 1.476(10) . ?
S6 O83 1.480(13) . ?
S6 O74 1.489(14) . ?
Na39 O31 1.862(18) . ?
Na39 O100 1.957(17) . ?
Na39 O17 2.611(18) . ?
Na39 O8 2.621(19) . ?
Na39 O16 2.65(2) . ?
Na39 O20 2.78(2) . ?
Na39 O15 2.83(2) . ?
Na39 O11 2.88(2) . ?
O8 C67 1.363(13) . ?
O8 C84 1.443(15) . ?
O9 C76 1.422(12) . ?
O9 C60 1.462(13) . ?
O10 C52 1.353(14) . ?
O10 C75 1.439(14) . ?
O11 C91 1.356(14) . ?
O11 C80 1.446(15) . ?
O12 C79 1.408(13) . ?
O12 C55 1.439(13) . ?
O13 C86 1.378(15) . ?
O13 C56 1.433(14) . ?
O14 C45 1.350(14) . ?
O14 C85 1.445(14) . ?
O15 C66 1.439(13) . ?
O15 C54 1.446(13) . ?
O16 C69 1.428(13) . ?
O16 C77 1.429(13) . ?
O17 C98 1.351(15) . ?
O17 C72 1.442(15) . ?
O18 C47 1.350(13) . ?
O18 C61 1.429(14) . ?
O20 C62 1.367(14) . ?
O20 C57 1.436(15) . ?
N30 C81 1.487(17) . ?
N33 C70 1.478(16) . ?
N37 C50 1.499(15) . ?
N40 C65 1.465(16) . ?
N41 C78 1.455(14) . ?
N42 C82 1.470(15) . ?
N43 C73 1.497(15) . ?
N44 C53 1.465(15) . ?
C45 C89 1.383(16) . ?
C45 C52 1.424(17) . ?
C47 C86 1.377(17) . ?
C47 C90 1.380(16) . ?
C48 C53 1.400(17) . ?
C48 C86 1.407(17) . ?
C48 H48 0.9300 . ?
C50 C70 1.347(18) . ?
C50 C59 1.408(16) . ?
C51 C78 1.376(17) . ?
C51 C67 1.383(17) . ?
C51 H51 0.9300 . ?
C52 C58 1.396(17) . ?
C53 C65 1.352(17) . ?
C54 C80 1.496(15) . ?
C54 H54A 0.9700 . ?
C54 H54B 0.9700 . ?
C55 C85 1.483(17) . ?
C55 H55A 0.9700 . ?
C55 H55B 0.9700 . ?
C56 C76 1.473(16) . ?
C56 H56A 0.9700 . ?
C56 H56B 0.9700 . ?
C57 C69 1.484(16) . ?
C57 H57A 0.9700 . ?
C57 H57B 0.9700 . ?
C58 C81 1.380(17) . ?
C58 H58 0.9300 . ?
C59 C98 1.400(17) . ?
C59 H59 0.9300 . ?
C60 C75 1.492(16) . ?
C60 H60A 0.9700 . ?
C60 H60B 0.9700 . ?
C61 C79 1.513(16) . ?
C61 H61A 0.9700 . ?
C61 H61B 0.9700 . ?
C62 C87 1.390(17) . ?
C62 C67 1.406(17) . ?
C65 C90 1.409(17) . ?
C66 C84 1.481(16) . ?
C66 H66A 0.9700 . ?
C66 H66B 0.9700 . ?
C68 C70 1.364(18) . ?
C68 C91 1.422(17) . ?
C68 H68 0.9300 . ?
C69 H69A 0.9700 . ?
C69 H69B 0.9700 . ?
C72 C77 1.495(15) . ?
C72 H72A 0.9700 . ?
C72 H72B 0.9700 . ?
C73 C81 1.380(18) . ?
C73 C89 1.402(17) . ?
C75 H75A 0.9700 . ?
C75 H75B 0.9700 . ?
C76 H76A 0.9700 . ?
C76 H76B 0.9700 . ?
C77 H77A 0.9700 . ?
C77 H77B 0.9700 . ?
C78 C82 1.345(17) . ?
C79 H79A 0.9700 . ?
C79 H79B 0.9700 . ?
C80 H80A 0.9700 . ?
C80 H80B 0.9700 . ?
C82 C87 1.432(17) . ?
C84 H84A 0.9700 . ?
C84 H84B 0.9700 . ?
C85 H85A 0.9700 . ?
C85 H85B 0.9700 . ?
C87 H87 0.9300 . ?
C89 H89 0.9300 . ?
C90 H90 0.9300 . ?
C91 C98 1.397(18) . ?

loop_
_geom_torsion_atom_site_label_1
_geom_torsion_atom_site_label_2
_geom_torsion_atom_site_label_3
_geom_torsion_atom_site_label_4
_geom_torsion
_geom_torsion_site_symmetry_1
_geom_torsion_site_symmetry_2
_geom_torsion_site_symmetry_3
_geom_torsion_site_symmetry_4
_geom_torsion_publ_flag
C85 O14 C45 C89 10.6(16) . . . . ?
C85 O14 C45 C52 -171.2(10) . . . . ?
C61 O18 C47 C86 -167.8(10) . . . . ?
C61 O18 C47 C90 12.8(17) . . . . ?
C75 O10 C52 C58 13.7(16) . . . . ?
C75 O10 C52 C45 -165.9(10) . . . . ?
O14 C45 C52 O10 -1.6(14) . . . . ?
C89 C45 C52 O10 176.7(10) . . . . ?
O14 C45 C52 C58 178.8(10) . . . . ?
C89 C45 C52 C58 -2.9(16) . . . . ?
C86 C48 C53 C65 2.5(18) . . . . ?
C86 C48 C53 N44 179.9(10) . . . . ?
C66 O15 C54 C80 -174.2(10) . . . . ?
Na39 O15 C54 C80 -64.2(11) . . . . ?
C79 O12 C55 C85 -179.4(9) . . . . ?
C86 O13 C56 C76 159.6(10) . . . . ?
C62 O20 C57 C69 -175.0(9) . . . . ?
Na39 O20 C57 C69 -26.4(12) . . . . ?
O10 C52 C58 C81 178.3(11) . . . . ?
C45 C52 C58 C81 -2.2(17) . . . . ?
C70 C50 C59 C98 -0.8(18) . . . . ?
N37 C50 C59 C98 -177.8(10) . . . . ?
C76 O9 C60 C75 -175.9(10) . . . . ?
C47 O18 C61 C79 175.2(9) . . . . ?
C57 O20 C62 C87 -9.0(16) . . . . ?
Na39 O20 C62 C87 -157.2(10) . . . . ?
C57 O20 C62 C67 170.5(11) . . . . ?
Na39 O20 C62 C67 22.3(14) . . . . ?
C48 C53 C65 C90 -3(2) . . . . ?
N44 C53 C65 C90 179.7(11) . . . . ?
C48 C53 C65 N40 177.2(11) . . . . ?
N44 C53 C65 N40 -0.1(19) . . . . ?
C54 O15 C66 C84 -175.5(11) . . . . ?
Na39 O15 C66 C84 67.4(11) . . . . ?
C84 O8 C67 C51 -16.8(17) . . . . ?
Na39 O8 C67 C51 151.6(10) . . . . ?
C84 O8 C67 C62 162.9(11) . . . . ?
Na39 O8 C67 C62 -28.6(14) . . . . ?
C78 C51 C67 O8 178.1(11) . . . . ?
C78 C51 C67 C62 -1.7(18) . . . . ?
O20 C62 C67 O8 2.2(16) . . . . ?
C87 C62 C67 O8 -178.3(10) . . . . ?
O20 C62 C67 C51 -178.1(10) . . . . ?
C87 C62 C67 C51 1.5(18) . . . . ?
C77 O16 C69 C57 179.7(10) . . . . ?
Na39 O16 C69 C57 -62.1(11) . . . . ?
O20 C57 C69 O16 58.2(13) . . . . ?
C59 C50 C70 C68 3.0(19) . . . . ?
N37 C50 C70 C68 179.9(11) . . . . ?
C59 C50 C70 N33 179.4(11) . . . . ?
N37 C50 C70 N33 -3.7(19) . . . . ?
C91 C68 C70 C50 -3.9(19) . . . . ?
C91 C68 C70 N33 179.6(11) . . . . ?
C98 O17 C72 C77 -166.7(10) . . . . ?
Na39 O17 C72 C77 35.5(12) . . . . ?
C52 O10 C75 C60 174.7(9) . . . . ?
O9 C60 C75 O10 -61.4(12) . . . . ?
C60 O9 C76 C56 177.2(10) . . . . ?
O13 C56 C76 O9 63.4(12) . . . . ?
C69 O16 C77 C72 -177.2(10) . . . . ?
Na39 O16 C77 C72 61.4(11) . . . . ?
O17 C72 C77 O16 -66.8(13) . . . . ?
C67 C51 C78 C82 -0.9(18) . . . . ?
C67 C51 C78 N41 -178.0(11) . . . . ?
C55 O12 C79 C61 -172.4(10) . . . . ?
O18 C61 C79 O12 -61.1(12) . . . . ?
C91 O11 C80 C54 -176.7(9) . . . . ?
Na39 O11 C80 C54 -33.3(12) . . . . ?
O15 C54 C80 O11 64.3(13) . . . . ?
C52 C58 C81 C73 5.5(19) . . . . ?
C52 C58 C81 N30 -177.9(11) . . . . ?
C89 C73 C81 C58 -3.9(19) . . . . ?
N43 C73 C81 C58 176.5(11) . . . . ?
C89 C73 C81 N30 179.6(11) . . . . ?
N43 C73 C81 N30 0.0(19) . . . . ?
C51 C78 C82 C87 3.9(19) . . . . ?
N41 C78 C82 C87 -179.2(10) . . . . ?
C51 C78 C82 N42 -179.5(11) . . . . ?
N41 C78 C82 N42 -2.5(19) . . . . ?
C67 O8 C84 C66 -161.9(10) . . . . ?
Na39 O8 C84 C66 29.1(13) . . . . ?
O15 C66 C84 O8 -68.8(13) . . . . ?
C45 O14 C85 C55 160.0(10) . . . . ?
O12 C55 C85 O14 65.7(12) . . . . ?
O18 C47 C86 O13 -3.4(16) . . . . ?
C90 C47 C86 O13 176.0(11) . . . . ?
O18 C47 C86 C48 178.6(10) . . . . ?
C90 C47 C86 C48 -2.0(18) . . . . ?
C56 O13 C86 C47 -164.9(10) . . . . ?
C56 O13 C86 C48 13.1(16) . . . . ?
C53 C48 C86 C47 0.0(18) . . . . ?
C53 C48 C86 O13 -177.9(11) . . . . ?
O20 C62 C87 C82 -179.3(10) . . . . ?
C67 C62 C87 C82 1.2(18) . . . . ?
C78 C82 C87 C62 -4.0(18) . . . . ?
N42 C82 C87 C62 179.1(11) . . . . ?
O14 C45 C89 C73 -177.4(11) . . . . ?
C52 C45 C89 C73 4.5(17) . . . . ?
C81 C73 C89 C45 -1.1(18) . . . . ?
N43 C73 C89 C45 178.5(10) . . . . ?
O18 C47 C90 C65 -179.1(11) . . . . ?
C86 C47 C90 C65 1.6(18) . . . . ?
C53 C65 C90 C47 1(2) . . . . ?
N40 C65 C90 C47 -179.3(11) . . . . ?
C80 O11 C91 C98 166.5(11) . . . . ?
Na39 O11 C91 C98 22.3(14) . . . . ?
C80 O11 C91 C68 -12.1(17) . . . . ?
Na39 O11 C91 C68 -156.3(10) . . . . ?
C70 C68 C91 O11 -178.8(11) . . . . ?
C70 C68 C91 C98 2.6(19) . . . . ?
C72 O17 C98 C91 170.1(11) . . . . ?
Na39 O17 C98 C91 -34.3(15) . . . . ?
C72 O17 C98 C59 -6.8(17) . . . . ?
Na39 O17 C98 C59 148.9(10) . . . . ?
O11 C91 C98 O17 3.9(17) . . . . ?
C68 C91 C98 O17 -177.4(10) . . . . ?
O11 C91 C98 C59 -179.1(10) . . . . ?
C68 C91 C98 C59 -0.4(19) . . . . ?
C50 C59 C98 O17 176.3(11) . . . . ?
C50 C59 C98 C91 -0.5(18) . . . . ?
